data_4325381
loop_
_publ_author_name
'Jai Anand Garg'
'Olivier Blacque'
'Koushik Venkatesan'

_publ_section_title
;
 Syntheses and Photophysical Properties of Luminescent Mono-cyclometalated
 Gold(III) cis-Dialkynyl Complexes
;
_journal_name_full 'Inorganic Chemistry'
_journal_page_first 5430
_journal_page_last 5441
_journal_paper_doi 10.1021/ic102216v
_journal_volume 50
_journal_year 2011
_chemical_formula_moiety 'C33 H30 Au n O6'
_chemical_formula_sum 'C33 H30 Au O6 n'
_chemical_formula_weight 733.55
_chemical_name_systematic
;
Bis(4-fluorophenylethynyl)[2-(2'-pyridyl)phenyl]gold(III) dichloromethane
 solvate
;
_space_group_IT_number 2
_symmetry_cell_setting triclinic
_symmetry_space_group_name_Hall '-P 1'
_symmetry_space_group_name_H-M 'P -1'
_atom_sites_solution_hydrogens geom
_atom_sites_solution_primary direct
_atom_sites_solution_secondary difmap
_audit_creation_method SHELXL-97
_cell_angle_alpha 93.756(1)
_cell_angle_beta 90.607(1)
_cell_angle_gamma 101.769(1)
_cell_formula_units_Z 2
_cell_length_a 8.1641(1)
_cell_length_b 12.4453(2)
_cell_length_c 14.3191(2)
_cell_measurement_reflns_used 36191
_cell_measurement_temperature 183(2)
_cell_measurement_theta_max 34.38
_cell_measurement_theta_min 2.54
_cell_volume 1420.82(4)
_computing_cell_refinement
;
CrysAlisPro, Oxford Diffraction Ltd.,
Version 1.171.33.55 (release 05-01-2010 CrysAlis171 .NET)
(compiled Jan  5 2010,16:28:46)
;
_computing_data_collection
;
CrysAlisPro, Oxford Diffraction Ltd.,
Version 1.171.33.55 (release 05-01-2010 CrysAlis171 .NET)
(compiled Jan  5 2010,16:28:46)
;
_computing_data_reduction
;
CrysAlisPro, Oxford Diffraction Ltd.,
Version 1.171.33.55 (release 05-01-2010 CrysAlis171 .NET)
(compiled Jan  5 2010,16:28:46)
;
_computing_molecular_graphics
; ORTEP-3 for Windows, Version 2.01.
  Farrugia, L. J. (1997). J. Appl. Cryst. 30, 565.
;
_computing_publication_material
; WinGX -- An integrated system of Windows programs for the solution,
 refinment and analysis of single crystal X-ray diffraction data,
 Version 1.80.00.
 Farrugia, L. J. (1999). J. Appl. Cryst. 32, 837-838.
 SHELXL97. Program for crystal structure refinement.
 Sheldrick, G.M. (2008). Acta Cryst. A64, 112-122.
 PLATON for Windows, Version 1.12.
 Spek, A. L. (2003). J. Appl. Cryst. 36, 7-13. 
;
_computing_structure_refinement
; SHELXL97. Program for crystal structure refinement.
  Sheldrick, G.M. (2008). Acta Cryst. A64, 112-122.
;
_computing_structure_solution
; SHELXS97. Program for Crystal Structure solution.
  Sheldrick, G.M. (2008). Acta Cryst. A64, 112-122.  
;
_diffrn_ambient_temperature 183(2)
_diffrn_detector_area_resol_mean 10.4498
_diffrn_measured_fraction_theta_full 1.000
_diffrn_measured_fraction_theta_max 1.000
_diffrn_measurement_device_type
; Goniometer Xcalibur, detector: Ruby
Oxford Diffraction (2007). Oxford Diffraction Ltd.,
Xcalibur CCD system
;
_diffrn_measurement_method 'omega scans'
_diffrn_radiation_monochromator graphite
_diffrn_radiation_source 'Enhance (Mo) X-ray Source'
_diffrn_radiation_type MoK\a
_diffrn_radiation_wavelength 0.71073
_diffrn_reflns_av_R_equivalents 0.0257
_diffrn_reflns_av_sigmaI/netI 0.0224
_diffrn_reflns_limit_h_max 12
_diffrn_reflns_limit_h_min -12
_diffrn_reflns_limit_k_max 18
_diffrn_reflns_limit_k_min -18
_diffrn_reflns_limit_l_max 21
_diffrn_reflns_limit_l_min -21
_diffrn_reflns_number 50003
_diffrn_reflns_theta_full 32.57
_diffrn_reflns_theta_max 32.57
_diffrn_reflns_theta_min 2.55
_diffrn_standards_number 0
_exptl_absorpt_coefficient_mu 5.224
_exptl_absorpt_correction_T_max 0.603
_exptl_absorpt_correction_T_min 0.199
_exptl_absorpt_correction_type analytical
_exptl_absorpt_process_details
;
CrysAlisPro, Oxford Diffraction Ltd.,
Version 1.171.33.55 (release 05-01-2010 CrysAlis171 .NET)
(compiled Jan  5 2010,16:28:46)
Analytical numeric absorption correction using a multifaceted crystal
model based on expressions derived by R.C. Clark & J.S. Reid.
(Clark, R. C. & Reid, J. S. (1995). Acta Cryst. A51, 887-897)
;
_exptl_crystal_colour colourless
_exptl_crystal_density_diffrn 1.715
_exptl_crystal_description prism
_exptl_crystal_F_000 724
_exptl_crystal_size_max 0.50
_exptl_crystal_size_mid 0.20
_exptl_crystal_size_min 0.10
_refine_diff_density_max 0.916
_refine_diff_density_min -0.570
_refine_diff_density_rms 0.074
_refine_ls_extinction_method none
_refine_ls_goodness_of_fit_ref 1.017
_refine_ls_hydrogen_treatment constr
_refine_ls_matrix_type full
_refine_ls_number_parameters 376
_refine_ls_number_reflns 10343
_refine_ls_number_restraints 0
_refine_ls_restrained_S_all 1.017
_refine_ls_R_factor_all 0.0192
_refine_ls_R_factor_gt 0.0157
_refine_ls_shift/su_max 0.003
_refine_ls_shift/su_mean 0.000
_refine_ls_structure_factor_coef Fsqd
_refine_ls_weighting_details 'w=1/[\s^2^(Fo^2^)+(0.0202P)^2^] where P=(Fo^2^+2Fc^2^)/3'
_refine_ls_weighting_scheme calc
_refine_ls_wR_factor_gt 0.0361
_refine_ls_wR_factor_ref 0.0364
_reflns_number_gt 9337
_reflns_number_total 10343
_reflns_threshold_expression >2sigma(I)
_cod_data_source_file ic102216v_si_002_7.cif
_cod_data_source_block 1c
_cod_original_cell_volume 1420.82(3)
_cod_original_formula_sum 'C33 H30 Au n O6'
_cod_database_code 4325381

loop_
_symmetry_equiv_pos_as_xyz
'x, y, z'
'-x, -y, -z'

loop_
_atom_site_label
_atom_site_type_symbol
_atom_site_fract_x
_atom_site_fract_y
_atom_site_fract_z
_atom_site_U_iso_or_equiv
_atom_site_adp_type
_atom_site_occupancy
_atom_site_symmetry_multiplicity
_atom_site_calc_flag
_atom_site_refinement_flags
C1 C 0.63475(17) 0.82778(11) 0.52239(10) 0.0210(3) Uani 1 1 d .
C2 C 0.6097(2) 0.73591(13) 0.57466(12) 0.0291(3) Uani 1 1 d .
H2 H 0.6704 0.7377 0.6303 0.035 Uiso 1 1 calc R
C3 C 0.4946(2) 0.64129(14) 0.54446(14) 0.0355(4) Uani 1 1 d .
H3 H 0.4806 0.5795 0.5791 0.043 Uiso 1 1 calc R
C4 C 0.4014(2) 0.63876(14) 0.46374(15) 0.0379(4) Uani 1 1 d .
H4 H 0.3240 0.5754 0.4441 0.045 Uiso 1 1 calc R
C5 C 0.4218(2) 0.72999(13) 0.41132(13) 0.0322(4) Uani 1 1 d .
H5 H 0.3570 0.7283 0.3572 0.039 Uiso 1 1 calc R
C6 C 0.54025(18) 0.82466(12) 0.44004(10) 0.0229(3) Uani 1 1 d .
C7 C 0.57221(18) 0.92443(12) 0.38910(10) 0.0222(3) Uani 1 1 d .
C8 C 0.4927(2) 0.93927(14) 0.30553(11) 0.0306(3) Uani 1 1 d .
H8 H 0.4117 0.8823 0.2777 0.037 Uiso 1 1 calc R
C9 C 0.5332(2) 1.03766(16) 0.26403(12) 0.0341(4) Uani 1 1 d .
H9 H 0.4807 1.0467 0.2080 0.041 Uiso 1 1 calc R
C10 C 0.6525(2) 1.12327(15) 0.30599(12) 0.0318(3) Uani 1 1 d .
H10 H 0.6811 1.1901 0.2787 0.038 Uiso 1 1 calc R
C11 C 0.7280(2) 1.10677(13) 0.38945(11) 0.0278(3) Uani 1 1 d .
H11 H 0.8070 1.1640 0.4185 0.033 Uiso 1 1 calc R
C12 C 0.8707(2) 0.93133(13) 0.67335(11) 0.0263(3) Uani 1 1 d .
C13 C 0.9181(2) 0.90417(13) 0.74666(11) 0.0279(3) Uani 1 1 d .
C14 C 0.9807(2) 0.86979(13) 0.83109(11) 0.0272(3) Uani 1 1 d .
C15 C 0.9278(2) 0.76229(14) 0.85618(11) 0.0301(3) Uani 1 1 d .
H15 H 0.8469 0.7132 0.8200 0.036 Uiso 1 1 calc R
C16 C 0.9966(2) 0.72869(13) 0.93565(12) 0.0296(3) Uani 1 1 d .
C17 C 1.11629(19) 0.80220(13) 0.99100(11) 0.0256(3) Uani 1 1 d .
C18 C 1.16614(19) 0.91099(13) 0.96664(11) 0.0260(3) Uani 1 1 d .
C19 C 1.0991(2) 0.94463(13) 0.88677(11) 0.0269(3) Uani 1 1 d .
H19 H 1.1327 1.0167 0.8703 0.032 Uiso 1 1 calc R
C20 C 0.8552(3) 0.54149(16) 0.90477(16) 0.0531(6) Uani 1 1 d .
H20A H 0.7480 0.5601 0.8956 0.080 Uiso 1 1 calc R
H20B H 0.8406 0.4719 0.9322 0.080 Uiso 1 1 calc R
H20C H 0.9083 0.5367 0.8456 0.080 Uiso 1 1 calc R
C21 C 1.1037(3) 0.7735(2) 1.15097(13) 0.0534(6) Uani 1 1 d .
H21A H 1.1029 0.8492 1.1685 0.080 Uiso 1 1 calc R
H21B H 1.1580 0.7432 1.1997 0.080 Uiso 1 1 calc R
H21C H 0.9908 0.7329 1.1419 0.080 Uiso 1 1 calc R
C22 C 1.3408(2) 1.08627(15) 1.00119(15) 0.0419(4) Uani 1 1 d .
H22A H 1.3901 1.0860 0.9406 0.063 Uiso 1 1 calc R
H22B H 1.4228 1.1243 1.0469 0.063 Uiso 1 1 calc R
H22C H 1.2481 1.1229 0.9998 0.063 Uiso 1 1 calc R
C23 C 0.93235(19) 1.12946(13) 0.58542(11) 0.0261(3) Uani 1 1 d .
C24 C 1.00807(19) 1.21672(13) 0.61434(11) 0.0265(3) Uani 1 1 d .
C25 C 1.10592(19) 1.31877(12) 0.65601(11) 0.0255(3) Uani 1 1 d .
C26 C 1.06277(19) 1.42009(12) 0.64252(11) 0.0271(3) Uani 1 1 d .
H26 H 0.9706 1.4230 0.6048 0.032 Uiso 1 1 calc R
C27 C 1.1582(2) 1.51638(12) 0.68568(11) 0.0283(3) Uani 1 1 d .
C28 C 1.2977(2) 1.51274(13) 0.74142(11) 0.0296(3) Uani 1 1 d .
C29 C 1.33809(19) 1.41180(13) 0.75615(11) 0.0286(3) Uani 1 1 d .
C30 C 1.24266(19) 1.31486(13) 0.71402(12) 0.0283(3) Uani 1 1 d .
H30 H 1.2700 1.2476 0.7245 0.034 Uiso 1 1 calc R
C31 C 0.9745(2) 1.62599(15) 0.63025(14) 0.0406(4) Uani 1 1 d .
H31A H 0.9806 1.6005 0.5659 0.061 Uiso 1 1 calc R
H31B H 0.9617 1.7011 0.6337 0.061 Uiso 1 1 calc R
H31C H 0.8804 1.5813 0.6582 0.061 Uiso 1 1 calc R
C32 C 1.3749(3) 1.63334(19) 0.87430(16) 0.0585(6) Uani 1 1 d .
H32A H 1.2576 1.6258 0.8858 0.088 Uiso 1 1 calc R
H32B H 1.4317 1.7075 0.8918 0.088 Uiso 1 1 calc R
H32C H 1.4199 1.5835 0.9106 0.088 Uiso 1 1 calc R
C33 C 1.4754(3) 1.32128(17) 0.86356(16) 0.0531(6) Uani 1 1 d .
H33A H 1.3762 1.3069 0.8999 0.080 Uiso 1 1 calc R
H33B H 1.5724 1.3344 0.9045 0.080 Uiso 1 1 calc R
H33C H 1.4774 1.2589 0.8208 0.080 Uiso 1 1 calc R
N1 n 0.68968(15) 1.00946(10) 0.42996(9) 0.0233(3) Uani 1 1 d .
O1 O 0.95725(17) 0.62419(10) 0.96564(9) 0.0410(3) Uani 1 1 d .
O2 O 1.19207(15) 0.76648(10) 1.06611(8) 0.0328(3) Uani 1 1 d .
O3 O 1.28363(14) 0.97649(9) 1.02519(9) 0.0346(3) Uani 1 1 d .
O4 O 1.12449(16) 1.61870(10) 0.67919(10) 0.0398(3) Uani 1 1 d .
O5 O 1.39756(17) 1.60882(10) 0.77842(10) 0.0444(3) Uani 1 1 d .
O6 O 1.47588(15) 1.41488(11) 0.81270(10) 0.0415(3) Uani 1 1 d .
Au1 Au 0.790387(6) 0.976137(4) 0.554428(4) 0.01930(2) Uani 1 1 d .

loop_
_atom_site_aniso_label
_atom_site_aniso_U_11
_atom_site_aniso_U_22
_atom_site_aniso_U_33
_atom_site_aniso_U_23
_atom_site_aniso_U_13
_atom_site_aniso_U_12
C1 0.0206(6) 0.0180(6) 0.0240(7) -0.0021(5) -0.0007(5) 0.0041(5)
C2 0.0310(8) 0.0246(7) 0.0322(8) 0.0037(6) -0.0009(6) 0.0063(6)
C3 0.0368(9) 0.0211(7) 0.0484(11) 0.0076(7) 0.0051(8) 0.0034(6)
C4 0.0287(8) 0.0236(8) 0.0566(12) -0.0031(8) -0.0021(8) -0.0042(6)
C5 0.0282(8) 0.0281(8) 0.0371(9) -0.0046(7) -0.0072(7) 0.0012(6)
C6 0.0228(7) 0.0205(6) 0.0248(7) -0.0023(5) -0.0006(5) 0.0044(5)
C7 0.0225(6) 0.0236(7) 0.0208(7) -0.0018(5) -0.0005(5) 0.0063(5)
C8 0.0316(8) 0.0331(8) 0.0259(8) -0.0045(6) -0.0072(6) 0.0063(6)
C9 0.0396(9) 0.0443(10) 0.0216(8) 0.0041(7) -0.0046(7) 0.0159(8)
C10 0.0398(9) 0.0331(9) 0.0259(8) 0.0102(7) 0.0034(7) 0.0125(7)
C11 0.0316(8) 0.0253(7) 0.0267(8) 0.0033(6) 0.0028(6) 0.0059(6)
C12 0.0295(7) 0.0231(7) 0.0261(8) -0.0008(6) -0.0043(6) 0.0059(6)
C13 0.0316(8) 0.0269(7) 0.0261(8) -0.0001(6) -0.0020(6) 0.0086(6)
C14 0.0311(8) 0.0300(8) 0.0224(7) 0.0015(6) -0.0009(6) 0.0108(6)
C15 0.0358(8) 0.0302(8) 0.0246(8) 0.0022(6) -0.0057(6) 0.0076(7)
C16 0.0349(8) 0.0277(8) 0.0274(8) 0.0054(6) -0.0009(6) 0.0082(6)
C17 0.0274(7) 0.0309(8) 0.0208(7) 0.0036(6) -0.0009(6) 0.0111(6)
C18 0.0263(7) 0.0304(8) 0.0227(7) 0.0005(6) -0.0019(6) 0.0096(6)
C19 0.0327(8) 0.0255(7) 0.0242(7) 0.0033(6) -0.0005(6) 0.0097(6)
C20 0.0660(14) 0.0313(10) 0.0558(13) 0.0096(9) -0.0203(11) -0.0054(9)
C21 0.0498(12) 0.0897(18) 0.0248(9) 0.0135(10) -0.0008(8) 0.0213(12)
C22 0.0445(10) 0.0311(9) 0.0471(11) -0.0008(8) -0.0112(8) 0.0027(8)
C23 0.0294(7) 0.0265(7) 0.0231(7) 0.0020(6) -0.0033(6) 0.0080(6)
C24 0.0272(7) 0.0262(7) 0.0259(7) 0.0007(6) -0.0008(6) 0.0055(6)
C25 0.0271(7) 0.0239(7) 0.0235(7) -0.0022(6) 0.0007(6) 0.0020(6)
C26 0.0286(7) 0.0245(7) 0.0261(8) -0.0016(6) -0.0033(6) 0.0019(6)
C27 0.0331(8) 0.0203(7) 0.0296(8) -0.0002(6) -0.0007(6) 0.0017(6)
C28 0.0315(8) 0.0234(7) 0.0290(8) -0.0022(6) -0.0031(6) -0.0044(6)
C29 0.0250(7) 0.0294(8) 0.0293(8) -0.0001(6) -0.0033(6) 0.0011(6)
C30 0.0270(7) 0.0245(7) 0.0320(8) -0.0011(6) -0.0014(6) 0.0032(6)
C31 0.0523(11) 0.0294(9) 0.0414(10) 0.0011(8) -0.0089(8) 0.0123(8)
C32 0.0602(14) 0.0514(13) 0.0578(14) -0.0287(11) -0.0124(11) 0.0079(11)
C33 0.0545(12) 0.0435(11) 0.0613(14) 0.0052(10) -0.0268(11) 0.0113(10)
N1 0.0259(6) 0.0238(6) 0.0204(6) -0.0003(5) -0.0009(5) 0.0061(5)
O1 0.0536(8) 0.0290(6) 0.0378(7) 0.0110(5) -0.0118(6) 0.0003(6)
O2 0.0353(6) 0.0396(7) 0.0264(6) 0.0097(5) -0.0039(5) 0.0126(5)
O3 0.0372(7) 0.0321(6) 0.0332(6) 0.0035(5) -0.0118(5) 0.0040(5)
O4 0.0451(7) 0.0214(6) 0.0511(8) -0.0015(5) -0.0107(6) 0.0043(5)
O5 0.0497(8) 0.0278(6) 0.0468(8) -0.0033(6) -0.0128(6) -0.0106(6)
O6 0.0330(6) 0.0378(7) 0.0500(8) 0.0025(6) -0.0168(6) -0.0001(5)
Au1 0.02159(3) 0.01692(3) 0.01878(3) -0.00018(2) -0.00390(2) 0.00317(2)

loop_
_atom_type_symbol
_atom_type_description
_atom_type_scat_dispersion_real
_atom_type_scat_dispersion_imag
_atom_type_scat_source
C C 0.0033 0.0016 'International Tables Vol C Tables 4.2.6.8 and 6.1.1.4'
H H 0.0000 0.0000 'International Tables Vol C Tables 4.2.6.8 and 6.1.1.4'
N N 0.0061 0.0033 'International Tables Vol C Tables 4.2.6.8 and 6.1.1.4'
O O 0.0106 0.0060 'International Tables Vol C Tables 4.2.6.8 and 6.1.1.4'
Au Au -2.0133 8.8022 'International Tables Vol C Tables 4.2.6.8 and 6.1.1.4'

loop_
_geom_angle_atom_site_label_1
_geom_angle_atom_site_label_2
_geom_angle_atom_site_label_3
_geom_angle
C2 C1 C6 119.15(13)
C2 C1 Au1 127.41(11)
C6 C1 Au1 113.37(11)
C1 C2 C3 120.47(16)
C1 C2 H2 119.8
C3 C2 H2 119.8
C4 C3 C2 120.17(16)
C4 C3 H3 119.9
C2 C3 H3 119.9
C3 C4 C5 120.44(15)
C3 C4 H4 119.8
C5 C4 H4 119.8
C4 C5 C6 119.73(16)
C4 C5 H5 120.1
C6 C5 H5 120.1
C1 C6 C5 120.00(15)
C1 C6 C7 116.17(12)
C5 C6 C7 123.82(14)
N1 C7 C8 119.15(14)
N1 C7 C6 115.06(13)
C8 C7 C6 125.78(14)
C9 C8 C7 120.49(15)
C9 C8 H8 119.8
C7 C8 H8 119.8
C8 C9 C10 119.89(16)
C8 C9 H9 120.1
C10 C9 H9 120.1
C11 C10 C9 118.42(16)
C11 C10 H10 120.8
C9 C10 H10 120.8
N1 C11 C10 121.82(15)
N1 C11 H11 119.1
C10 C11 H11 119.1
C13 C12 Au1 179.19(15)
C12 C13 C14 177.09(18)
C15 C14 C19 120.35(15)
C15 C14 C13 120.37(15)
C19 C14 C13 119.25(15)
C16 C15 C14 119.60(15)
C16 C15 H15 120.2
C14 C15 H15 120.2
O1 C16 C15 124.62(15)
O1 C16 C17 114.86(14)
C15 C16 C17 120.52(16)
O2 C17 C16 120.18(15)
O2 C17 C18 120.09(14)
C16 C17 C18 119.63(14)
O3 C18 C19 124.75(15)
O3 C18 C17 115.19(14)
C19 C18 C17 120.05(14)
C18 C19 C14 119.83(15)
C18 C19 H19 120.1
C14 C19 H19 120.1
O1 C20 H20A 109.5
O1 C20 H20B 109.5
H20A C20 H20B 109.5
O1 C20 H20C 109.5
H20A C20 H20C 109.5
H20B C20 H20C 109.5
O2 C21 H21A 109.5
O2 C21 H21B 109.5
H21A C21 H21B 109.5
O2 C21 H21C 109.5
H21A C21 H21C 109.5
H21B C21 H21C 109.5
O3 C22 H22A 109.5
O3 C22 H22B 109.5
H22A C22 H22B 109.5
O3 C22 H22C 109.5
H22A C22 H22C 109.5
H22B C22 H22C 109.5
C24 C23 Au1 171.87(15)
C23 C24 C25 175.15(18)
C30 C25 C26 119.73(14)
C30 C25 C24 118.57(15)
C26 C25 C24 121.65(14)
C27 C26 C25 119.86(15)
C27 C26 H26 120.1
C25 C26 H26 120.1
O4 C27 C26 124.54(15)
O4 C27 C28 115.10(13)
C26 C27 C28 120.36(15)
O5 C28 C29 120.53(15)
O5 C28 C27 119.85(15)
C29 C28 C27 119.57(14)
O6 C29 C28 116.12(14)
O6 C29 C30 123.32(15)
C28 C29 C30 120.55(15)
C29 C30 C25 119.88(15)
C29 C30 H30 120.1
C25 C30 H30 120.1
O4 C31 H31A 109.5
O4 C31 H31B 109.5
H31A C31 H31B 109.5
O4 C31 H31C 109.5
H31A C31 H31C 109.5
H31B C31 H31C 109.5
O5 C32 H32A 109.5
O5 C32 H32B 109.5
H32A C32 H32B 109.5
O5 C32 H32C 109.5
H32A C32 H32C 109.5
H32B C32 H32C 109.5
O6 C33 H33A 109.5
O6 C33 H33B 109.5
H33A C33 H33B 109.5
O6 C33 H33C 109.5
H33A C33 H33C 109.5
H33B C33 H33C 109.5
C11 n1 C7 120.22(13)
C11 n1 Au1 125.32(11)
C7 n1 Au1 114.44(10)
C16 O1 C20 117.36(14)
C17 O2 C21 113.21(14)
C18 O3 C22 116.77(14)
C27 O4 C31 117.41(13)
C28 O5 C32 114.64(16)
C29 O6 C33 116.32(14)
C12 Au1 C1 93.81(6)
C12 Au1 C23 88.47(6)
C1 Au1 C23 176.08(6)
C12 Au1 n1 174.61(5)
C1 Au1 n1 80.89(5)
C23 Au1 n1 96.76(6)

loop_
_geom_bond_atom_site_label_1
_geom_bond_atom_site_label_2
_geom_bond_distance
C1 C2 1.389(2)
C1 C6 1.396(2)
C1 Au1 2.0380(13)
C2 C3 1.389(2)
C2 H2 0.9300
C3 C4 1.372(3)
C3 H3 0.9300
C4 C5 1.385(3)
C4 H4 0.9300
C5 C6 1.399(2)
C5 H5 0.9300
C6 C7 1.460(2)
C7 n1 1.3693(18)
C7 C8 1.396(2)
C8 C9 1.377(3)
C8 H8 0.9300
C9 C10 1.387(2)
C9 H9 0.9300
C10 C11 1.385(2)
C10 H10 0.9300
C11 n1 1.357(2)
C11 H11 0.9300
C12 C13 1.207(2)
C12 Au1 1.9724(16)
C13 C14 1.432(2)
C14 C15 1.391(2)
C14 C19 1.398(2)
C15 C16 1.389(2)
C15 H15 0.9300
C16 O1 1.373(2)
C16 C17 1.394(2)
C17 O2 1.3776(18)
C17 C18 1.400(2)
C18 O3 1.3645(18)
C18 C19 1.388(2)
C19 H19 0.9300
C20 O1 1.425(2)
C20 H20A 0.9600
C20 H20B 0.9600
C20 H20C 0.9600
C21 O2 1.426(2)
C21 H21A 0.9600
C21 H21B 0.9600
C21 H21C 0.9600
C22 O3 1.417(2)
C22 H22A 0.9600
C22 H22B 0.9600
C22 H22C 0.9600
C23 C24 1.181(2)
C23 Au1 2.0390(16)
C24 C25 1.444(2)
C25 C30 1.395(2)
C25 C26 1.401(2)
C26 C27 1.392(2)
C26 H26 0.9300
C27 O4 1.3653(19)
C27 C28 1.394(2)
C28 O5 1.3731(18)
C28 C29 1.390(2)
C29 O6 1.3718(19)
C29 C30 1.392(2)
C30 H30 0.9300
C31 O4 1.426(2)
C31 H31A 0.9600
C31 H31B 0.9600
C31 H31C 0.9600
C32 O5 1.409(3)
C32 H32A 0.9600
C32 H32B 0.9600
C32 H32C 0.9600
C33 O6 1.413(2)
C33 H33A 0.9600
C33 H33B 0.9600
C33 H33C 0.9600
N1 Au1 2.0566(12)
